data_4066288
loop_
_publ_author_name
'Yao, Shenglai'
'Zhang, Xinhao'
'Xiong, Yun'
'Schwarz, Helmut'
'Driess, Matthias'

_publ_section_title
;
 Isomerization of an N-Heterocyclic Germylene to an
 Azagermabenzen-1-ylidene and Its Coupling to a Unique
 Bis(germylene)&#x00A7;
;
_journal_issue 21
_journal_name_full Organometallics
_journal_page_first 5353
_journal_paper_doi 10.1021/om100383y
_journal_volume 29
_journal_year 2010
_chemical_formula_sum 'C41 H41 F10 Ge N3'
_chemical_formula_weight 838.36
_chemical_name_systematic
; 
 ? 
;
_space_group_IT_number 2
_symmetry_cell_setting triclinic
_symmetry_space_group_name_Hall '-P 1'
_symmetry_space_group_name_H-M 'P -1'
_atom_sites_solution_hydrogens geom
_atom_sites_solution_primary direct
_atom_sites_solution_secondary difmap
_audit_creation_method
;
CrysAlis RED, Oxford Diffraction Ltd.,
Version 1.171.31.8 (release 12-01-2007 CrysAlis171 .NET)
(compiled Jan 12 2007,17:49:11)
;
_cell_angle_alpha 92.576(2)
_cell_angle_beta 101.490(2)
_cell_angle_gamma 102.174(2)
_cell_formula_units_Z 2
_cell_length_a 10.8593(3)
_cell_length_b 13.1638(4)
_cell_length_c 14.4489(3)
_cell_measurement_reflns_used 14159
_cell_measurement_temperature 150(2)
_cell_measurement_theta_max 32.3320
_cell_measurement_theta_min 3.1207
_cell_volume 1970.39(9)
_computing_cell_refinement
;
CrysAlis RED, Oxford Diffraction Ltd.,
Version 1.171.31.8 (release 12-01-2007 CrysAlis171 .NET)
(compiled Jan 12 2007,17:49:11)
;
_computing_data_collection
;
CrysAlis CCD, Oxford Diffraction Ltd.,
Version 1.171.31.8 (release 12-01-2007 CrysAlis171 .NET)
(compiled Jan 12 2007,17:49:11)
;
_computing_data_reduction
;
CrysAlis RED, Oxford Diffraction Ltd.,
Version 1.171.31.8 (release 12-01-2007 CrysAlis171 .NET)
(compiled Jan 12 2007,17:49:11)
;
_computing_publication_material 'SHELXL-97 (Sheldrick, 1997)'
_computing_structure_refinement 'SHELXL-97 (Sheldrick, 1997)'
_computing_structure_solution 'SHELXS-97 (Sheldrick, 1990)'
_diffrn_ambient_temperature 150(2)
_diffrn_measured_fraction_theta_full 0.993
_diffrn_measured_fraction_theta_max 0.993
_diffrn_measurement_device_type 'Oxford Diffraction Xcalibur S Sapphire'
_diffrn_measurement_method \w
_diffrn_radiation_monochromator graphite
_diffrn_radiation_source 'Enhance (Mo) X-ray Source'
_diffrn_radiation_type MoK\a
_diffrn_radiation_wavelength 0.71073
_diffrn_reflns_av_R_equivalents 0.0142
_diffrn_reflns_av_sigmaI/netI 0.0214
_diffrn_reflns_limit_h_max 12
_diffrn_reflns_limit_h_min -12
_diffrn_reflns_limit_k_max 15
_diffrn_reflns_limit_k_min -15
_diffrn_reflns_limit_l_max 17
_diffrn_reflns_limit_l_min -17
_diffrn_reflns_number 16016
_diffrn_reflns_theta_full 25.00
_diffrn_reflns_theta_max 25.00
_diffrn_reflns_theta_min 3.13
_exptl_absorpt_coefficient_mu 0.858
_exptl_absorpt_correction_T_max 0.7769
_exptl_absorpt_correction_T_min 0.6836
_exptl_absorpt_correction_type multi-scan
_exptl_absorpt_process_details
;
CrysAlis RED, Oxford Diffraction Ltd.,
Version 1.171.32.24 (release 21-04-2008 CrysAlis171 .NET)
(compiled Apr 21 2008,18:23:10)
Empirical absorption correction using spherical harmonics,
 implemented in SCALE3 ABSPACK scaling algorithm.
;
_exptl_crystal_colour yellow
_exptl_crystal_density_diffrn 1.413
_exptl_crystal_density_method 'not measured'
_exptl_crystal_description block
_exptl_crystal_F_000 860
_exptl_crystal_size_max 0.48
_exptl_crystal_size_mid 0.42
_exptl_crystal_size_min 0.31
_refine_diff_density_max 0.370
_refine_diff_density_min -0.268
_refine_diff_density_rms 0.041
_refine_ls_extinction_method none
_refine_ls_goodness_of_fit_ref 1.088
_refine_ls_hydrogen_treatment constr
_refine_ls_matrix_type full
_refine_ls_number_parameters 506
_refine_ls_number_reflns 6886
_refine_ls_number_restraints 0
_refine_ls_restrained_S_all 1.088
_refine_ls_R_factor_all 0.0323
_refine_ls_R_factor_gt 0.0264
_refine_ls_shift/su_max 0.078
_refine_ls_shift/su_mean 0.001
_refine_ls_structure_factor_coef Fsqd
_refine_ls_weighting_details 'calc w=1/[\s^2^(Fo^2^)+(0.0444P)^2^+0.1909P] where P=(Fo^2^+2Fc^2^)/3'
_refine_ls_weighting_scheme calc
_refine_ls_wR_factor_gt 0.0703
_refine_ls_wR_factor_ref 0.0716
_reflns_number_gt 6064
_reflns_number_total 6886
_reflns_threshold_expression >2sigma(I)
_cod_data_source_file om100383y_si_002.cif
_cod_data_source_block compound2
_cod_original_sg_symbol_H-M P-1
_cod_database_code 4066288

loop_
_symmetry_equiv_pos_as_xyz
'x, y, z'
'-x, -y, -z'

loop_
_atom_site_label
_atom_site_type_symbol
_atom_site_fract_x
_atom_site_fract_y
_atom_site_fract_z
_atom_site_U_iso_or_equiv
_atom_site_adp_type
_atom_site_occupancy
_atom_site_symmetry_multiplicity
_atom_site_calc_flag
_atom_site_refinement_flags
Ge1 Ge 0.201419(16) 0.200906(13) 0.704282(12) 0.02033(7) Uani 1 1 d .
F1 F -0.09786(11) 0.39915(10) 0.79871(10) 0.0557(4) Uani 1 1 d .
N1 N 0.32980(13) 0.16937(11) 0.81153(10) 0.0233(3) Uani 1 1 d .
C1 C 0.54209(19) 0.16098(16) 0.90417(15) 0.0385(5) Uani 1 1 d .
H1A H 0.5500 0.2004 0.9650 0.058 Uiso 1 1 calc R
H1B H 0.6277 0.1673 0.8898 0.058 Uiso 1 1 calc R
H1C H 0.5035 0.0873 0.9078 0.058 Uiso 1 1 calc R
F2 F -0.04061(14) 0.57418(11) 0.90631(12) 0.0719(5) Uani 1 1 d .
N2 N 0.33598(13) 0.30323(11) 0.66110(10) 0.0226(3) Uani 1 1 d .
C2 C 0.45792(17) 0.20367(14) 0.82740(13) 0.0261(4) Uani 1 1 d .
F3 F 0.20574(15) 0.66480(11) 0.99561(12) 0.0779(5) Uani 1 1 d .
N3 N 0.10108(13) 0.29033(11) 0.76651(10) 0.0260(3) Uani 1 1 d .
C3 C 0.51833(17) 0.27629(14) 0.77443(13) 0.0280(4) Uani 1 1 d .
H3 H 0.6092 0.2990 0.7951 0.034 Uiso 1 1 calc R
F4 F 0.39918(12) 0.56992(10) 0.96801(10) 0.0563(4) Uani 1 1 d .
C4 C 0.46326(17) 0.32003(13) 0.69519(13) 0.0262(4) Uani 1 1 d .
F5 F 0.34726(10) 0.39255(8) 0.85871(7) 0.0317(2) Uani 1 1 d .
C5 C 0.55447(19) 0.38539(17) 0.64360(16) 0.0411(5) Uani 1 1 d .
H5A H 0.5415 0.3532 0.5789 0.062 Uiso 1 1 calc R
H5B H 0.6436 0.3899 0.6771 0.062 Uiso 1 1 calc R
H5C H 0.5377 0.4556 0.6412 0.062 Uiso 1 1 calc R
F6 F -0.03424(11) 0.33211(9) 0.59136(9) 0.0475(3) Uani 1 1 d .
C6 C 0.27310(17) 0.08507(14) 0.86201(12) 0.0264(4) Uani 1 1 d .
F7 F -0.28060(11) 0.23844(10) 0.51886(8) 0.0484(3) Uani 1 1 d .
C7 C 0.25171(19) 0.10534(15) 0.95304(13) 0.0329(4) Uani 1 1 d .
F8 F -0.41155(10) 0.09593(9) 0.61530(9) 0.0462(3) Uani 1 1 d .
C8 C 0.1895(2) 0.02209(17) 0.99523(15) 0.0445(5) Uani 1 1 d .
H8 H 0.1725 0.0344 1.0562 0.053 Uiso 1 1 calc R
F9 F -0.28660(12) 0.03955(10) 0.78011(10) 0.0552(4) Uani 1 1 d .
C9 C 0.1523(2) -0.07722(17) 0.95099(16) 0.0491(6) Uani 1 1 d .
H9 H 0.1103 -0.1327 0.9813 0.059 Uiso 1 1 calc R
F10 F -0.04055(11) 0.13398(11) 0.85406(8) 0.0499(3) Uani 1 1 d .
C10 C 0.1761(2) -0.09631(16) 0.86212(16) 0.0429(5) Uani 1 1 d .
H10 H 0.1506 -0.1654 0.8320 0.051 Uiso 1 1 calc R
C11 C 0.23679(18) -0.01652(14) 0.81589(13) 0.0298(4) Uani 1 1 d .
C12 C 0.26649(19) -0.04362(14) 0.72033(14) 0.0326(4) Uani 1 1 d .
H12 H 0.2934 0.0232 0.6919 0.039 Uiso 1 1 calc R
C13 C 0.1512(2) -0.1095(2) 0.65208(17) 0.0610(7) Uani 1 1 d .
H13A H 0.1267 -0.1777 0.6761 0.091 Uiso 1 1 calc R
H13B H 0.1728 -0.1191 0.5900 0.091 Uiso 1 1 calc R
H13C H 0.0790 -0.0746 0.6457 0.091 Uiso 1 1 calc R
C14 C 0.3785(2) -0.0981(2) 0.73314(18) 0.0519(6) Uani 1 1 d .
H14A H 0.4545 -0.0527 0.7747 0.078 Uiso 1 1 calc R
H14B H 0.3980 -0.1129 0.6713 0.078 Uiso 1 1 calc R
H14C H 0.3550 -0.1636 0.7617 0.078 Uiso 1 1 calc R
C15 C 0.2977(2) 0.21212(16) 1.00908(13) 0.0381(5) Uani 1 1 d .
H15 H 0.3429 0.2615 0.9696 0.046 Uiso 1 1 calc R
C16 C 0.1874(2) 0.25556(18) 1.03289(15) 0.0469(5) Uani 1 1 d .
H16A H 0.1252 0.2586 0.9743 0.070 Uiso 1 1 calc R
H16B H 0.2214 0.3259 1.0653 0.070 Uiso 1 1 calc R
H16C H 0.1445 0.2102 1.0744 0.070 Uiso 1 1 calc R
C17 C 0.3938(2) 0.2073(2) 1.10142(16) 0.0572(6) Uani 1 1 d .
H17A H 0.4308 0.2781 1.1322 0.086 Uiso 1 1 calc R
H17B H 0.4629 0.1760 1.0871 0.086 Uiso 1 1 calc R
H17C H 0.3492 0.1649 1.1439 0.086 Uiso 1 1 calc R
C18 C 0.28622(16) 0.33839(13) 0.56990(12) 0.0254(4) Uani 1 1 d .
C19 C 0.26117(17) 0.26828(15) 0.48848(13) 0.0293(4) Uani 1 1 d .
C20 C 0.2061(2) 0.29957(17) 0.40241(14) 0.0397(5) Uani 1 1 d .
H20 H 0.1873 0.2530 0.3467 0.048 Uiso 1 1 calc R
C21 C 0.1780(2) 0.39683(17) 0.39610(15) 0.0431(5) Uani 1 1 d .
H21 H 0.1405 0.4168 0.3365 0.052 Uiso 1 1 calc R
C22 C 0.2045(2) 0.46459(16) 0.47618(15) 0.0398(5) Uani 1 1 d .
H22 H 0.1855 0.5316 0.4711 0.048 Uiso 1 1 calc R
C23 C 0.25863(18) 0.43739(14) 0.56487(14) 0.0316(4) Uani 1 1 d .
C24 C 0.2883(2) 0.51651(16) 0.65048(15) 0.0436(5) Uani 1 1 d .
H24 H 0.3124 0.4806 0.7087 0.052 Uiso 1 1 calc R
C25 C 0.4022(2) 0.60687(19) 0.6464(2) 0.0615(7) Uani 1 1 d .
H25A H 0.4770 0.5789 0.6396 0.092 Uiso 1 1 calc R
H25B H 0.4239 0.6534 0.7050 0.092 Uiso 1 1 calc R
H25C H 0.3783 0.6459 0.5920 0.092 Uiso 1 1 calc R
C26 C 0.1730(3) 0.56241(18) 0.65970(19) 0.0558(7) Uani 1 1 d .
H26A H 0.1533 0.6040 0.6064 0.084 Uiso 1 1 calc R
H26B H 0.1936 0.6070 0.7194 0.084 Uiso 1 1 calc R
H26C H 0.0980 0.5057 0.6592 0.084 Uiso 1 1 calc R
C27 C 0.29604(18) 0.16247(15) 0.49003(13) 0.0322(4) Uani 1 1 d .
H27 H 0.3368 0.1542 0.5569 0.039 Uiso 1 1 calc R
C28 C 0.1784(2) 0.07293(16) 0.45805(16) 0.0433(5) Uani 1 1 d .
H28A H 0.1136 0.0797 0.4950 0.065 Uiso 1 1 calc R
H28B H 0.2038 0.0064 0.4679 0.065 Uiso 1 1 calc R
H28C H 0.1420 0.0750 0.3906 0.065 Uiso 1 1 calc R
C29 C 0.3947(2) 0.15630(17) 0.42873(16) 0.0438(5) Uani 1 1 d .
H29A H 0.3550 0.1593 0.3621 0.066 Uiso 1 1 calc R
H29B H 0.4228 0.0906 0.4362 0.066 Uiso 1 1 calc R
H29C H 0.4692 0.2151 0.4488 0.066 Uiso 1 1 calc R
C30 C 0.12278(17) 0.38365(14) 0.82317(12) 0.0263(4) Uani 1 1 d .
C31 C 0.02815(19) 0.43611(16) 0.83971(15) 0.0365(5) Uani 1 1 d .
C32 C 0.0563(2) 0.52849(17) 0.89574(17) 0.0465(5) Uani 1 1 d .
C33 C 0.1800(2) 0.57496(16) 0.93990(17) 0.0494(6) Uani 1 1 d .
C34 C 0.2764(2) 0.52678(15) 0.92633(15) 0.0388(5) Uani 1 1 d .
C35 C 0.24705(17) 0.43454(13) 0.86981(13) 0.0273(4) Uani 1 1 d .
C36 C -0.09421(17) 0.26081(14) 0.64058(13) 0.0281(4) Uani 1 1 d .
C37 C -0.22112(18) 0.21367(14) 0.60278(13) 0.0305(4) Uani 1 1 d .
C38 C -0.28726(17) 0.14107(14) 0.65087(14) 0.0306(4) Uani 1 1 d .
C39 C -0.22416(18) 0.11399(15) 0.73493(14) 0.0329(4) Uani 1 1 d .
C40 C -0.09793(17) 0.16262(15) 0.77197(13) 0.0291(4) Uani 1 1 d .
C41 C -0.02970(16) 0.24019(13) 0.72766(12) 0.0240(4) Uani 1 1 d .

loop_
_atom_site_aniso_label
_atom_site_aniso_U_11
_atom_site_aniso_U_22
_atom_site_aniso_U_33
_atom_site_aniso_U_23
_atom_site_aniso_U_13
_atom_site_aniso_U_12
Ge1 0.01822(10) 0.02049(10) 0.02344(10) 0.00313(7) 0.00448(7) 0.00663(7)
F1 0.0291(6) 0.0540(8) 0.0828(10) -0.0237(7) 0.0082(7) 0.0164(6)
N1 0.0231(7) 0.0234(7) 0.0262(7) 0.0057(6) 0.0062(6) 0.0100(6)
C1 0.0264(10) 0.0431(12) 0.0430(11) 0.0080(9) -0.0044(9) 0.0116(9)
F2 0.0573(9) 0.0620(9) 0.1030(12) -0.0287(8) 0.0213(9) 0.0315(8)
N2 0.0214(7) 0.0219(7) 0.0264(7) 0.0043(6) 0.0065(6) 0.0071(6)
C2 0.0225(9) 0.0263(9) 0.0299(9) -0.0018(8) 0.0010(8) 0.0111(8)
F3 0.0714(10) 0.0493(8) 0.1039(12) -0.0426(8) 0.0051(9) 0.0166(8)
N3 0.0187(7) 0.0270(8) 0.0321(8) -0.0011(6) 0.0041(6) 0.0066(6)
C3 0.0186(9) 0.0290(9) 0.0346(10) -0.0018(8) 0.0026(8) 0.0052(7)
F4 0.0438(7) 0.0414(7) 0.0703(9) -0.0198(6) -0.0077(7) 0.0040(6)
C4 0.0223(9) 0.0232(9) 0.0350(10) -0.0005(8) 0.0107(8) 0.0057(7)
F5 0.0263(5) 0.0306(6) 0.0370(6) -0.0001(5) 0.0018(5) 0.0094(5)
C5 0.0247(10) 0.0431(12) 0.0591(14) 0.0170(10) 0.0154(10) 0.0071(9)
F6 0.0349(6) 0.0522(7) 0.0555(7) 0.0326(6) 0.0067(6) 0.0067(6)
C6 0.0236(9) 0.0304(9) 0.0285(9) 0.0105(8) 0.0048(8) 0.0122(8)
F7 0.0376(7) 0.0611(8) 0.0428(7) 0.0151(6) -0.0074(6) 0.0156(6)
C7 0.0370(11) 0.0377(11) 0.0285(10) 0.0106(8) 0.0055(9) 0.0178(9)
F8 0.0244(6) 0.0406(7) 0.0642(8) -0.0016(6) -0.0039(6) 0.0003(5)
C8 0.0561(14) 0.0483(13) 0.0390(11) 0.0179(10) 0.0212(11) 0.0200(11)
F9 0.0354(7) 0.0608(8) 0.0657(9) 0.0292(7) 0.0138(6) -0.0052(6)
C9 0.0609(15) 0.0405(12) 0.0537(14) 0.0201(11) 0.0256(12) 0.0124(11)
F10 0.0356(7) 0.0771(9) 0.0347(6) 0.0270(6) 0.0041(5) 0.0059(6)
C10 0.0512(13) 0.0303(10) 0.0523(13) 0.0120(10) 0.0198(11) 0.0105(10)
C11 0.0293(10) 0.0289(10) 0.0350(10) 0.0090(8) 0.0080(8) 0.0127(8)
C12 0.0391(11) 0.0251(9) 0.0368(10) 0.0048(8) 0.0104(9) 0.0116(8)
C13 0.0473(14) 0.0825(19) 0.0484(14) -0.0065(13) 0.0017(12) 0.0151(13)
C14 0.0407(13) 0.0600(15) 0.0599(15) -0.0028(12) 0.0152(12) 0.0193(11)
C15 0.0482(12) 0.0435(12) 0.0245(10) 0.0074(9) 0.0058(9) 0.0153(10)
C16 0.0616(15) 0.0504(13) 0.0339(11) 0.0031(10) 0.0109(11) 0.0232(12)
C17 0.0616(16) 0.0731(17) 0.0340(12) 0.0052(12) -0.0008(12) 0.0194(14)
C18 0.0199(9) 0.0277(9) 0.0305(9) 0.0085(8) 0.0087(8) 0.0050(7)
C19 0.0199(9) 0.0345(10) 0.0332(10) 0.0049(8) 0.0052(8) 0.0054(8)
C20 0.0366(11) 0.0492(12) 0.0307(10) 0.0044(9) 0.0004(9) 0.0101(10)
C21 0.0422(12) 0.0505(13) 0.0361(11) 0.0157(10) 0.0013(10) 0.0133(10)
C22 0.0443(12) 0.0355(11) 0.0445(12) 0.0179(10) 0.0116(10) 0.0150(10)
C23 0.0334(10) 0.0291(10) 0.0363(10) 0.0125(8) 0.0135(9) 0.0080(8)
C24 0.0742(16) 0.0304(10) 0.0353(11) 0.0140(9) 0.0158(11) 0.0257(11)
C25 0.0564(16) 0.0453(14) 0.0735(18) -0.0103(13) -0.0075(14) 0.0141(12)
C26 0.0731(17) 0.0346(12) 0.0718(17) 0.0098(11) 0.0376(15) 0.0171(12)
C27 0.0311(10) 0.0355(10) 0.0295(10) -0.0015(8) 0.0040(8) 0.0096(9)
C28 0.0423(12) 0.0399(12) 0.0474(12) -0.0056(10) 0.0141(11) 0.0060(10)
C29 0.0324(11) 0.0485(12) 0.0528(13) -0.0007(11) 0.0117(10) 0.0126(10)
C30 0.0303(10) 0.0262(9) 0.0253(9) 0.0052(7) 0.0082(8) 0.0099(8)
C31 0.0299(11) 0.0372(11) 0.0433(12) -0.0028(9) 0.0083(9) 0.0108(9)
C32 0.0453(13) 0.0405(12) 0.0588(14) -0.0082(11) 0.0150(12) 0.0201(11)
C33 0.0560(15) 0.0334(11) 0.0559(14) -0.0166(10) 0.0077(12) 0.0122(11)
C34 0.0364(12) 0.0319(10) 0.0426(12) -0.0038(9) 0.0009(10) 0.0043(9)
C35 0.0289(10) 0.0249(9) 0.0297(9) 0.0043(8) 0.0063(8) 0.0093(8)
C36 0.0264(9) 0.0257(9) 0.0355(10) 0.0082(8) 0.0088(8) 0.0098(8)
C37 0.0293(10) 0.0316(10) 0.0307(10) 0.0028(8) -0.0011(8) 0.0144(8)
C38 0.0200(9) 0.0276(9) 0.0417(11) -0.0044(8) 0.0025(8) 0.0053(8)
C39 0.0270(10) 0.0333(10) 0.0398(11) 0.0075(9) 0.0121(9) 0.0046(8)
C40 0.0260(10) 0.0368(10) 0.0270(9) 0.0061(8) 0.0074(8) 0.0101(8)
C41 0.0215(9) 0.0244(9) 0.0295(9) 0.0005(7) 0.0072(8) 0.0112(7)

loop_
_atom_type_symbol
_atom_type_description
_atom_type_scat_dispersion_real
_atom_type_scat_dispersion_imag
_atom_type_scat_source
C C 0.0033 0.0016 'International Tables Vol C Tables 4.2.6.8 and 6.1.1.4'
H H 0.0000 0.0000 'International Tables Vol C Tables 4.2.6.8 and 6.1.1.4'
N N 0.0061 0.0033 'International Tables Vol C Tables 4.2.6.8 and 6.1.1.4'
F F 0.0171 0.0103 'International Tables Vol C Tables 4.2.6.8 and 6.1.1.4'
Ge Ge 0.1547 1.8001 'International Tables Vol C Tables 4.2.6.8 and 6.1.1.4'

loop_
_geom_angle_atom_site_label_1
_geom_angle_atom_site_label_2
_geom_angle_atom_site_label_3
_geom_angle
N2 Ge1 N1 92.03(6)
N2 Ge1 N3 104.76(6)
N1 Ge1 N3 104.67(6)
C2 N1 C6 120.44(14)
C2 N1 Ge1 126.30(11)
C6 N1 Ge1 112.03(11)
C4 N2 C18 120.35(14)
C4 N2 Ge1 125.76(12)
C18 N2 Ge1 111.84(10)
N1 C2 C3 123.04(16)
N1 C2 C1 119.36(16)
C3 C2 C1 117.59(16)
C30 N3 C41 116.70(14)
C30 N3 Ge1 139.92(12)
C41 N3 Ge1 102.98(10)
C2 C3 C4 128.51(16)
N2 C4 C3 123.63(16)
N2 C4 C5 119.45(16)
C3 C4 C5 116.85(16)
C7 C6 C11 121.26(17)
C7 C6 N1 120.64(16)
C11 C6 N1 118.07(15)
C8 C7 C6 117.83(18)
C8 C7 C15 118.68(17)
C6 C7 C15 123.44(17)
C9 C8 C7 121.70(19)
C8 C9 C10 119.8(2)
C9 C10 C11 121.3(2)
C10 C11 C6 118.07(17)
C10 C11 C12 118.72(17)
C6 C11 C12 123.14(16)
C13 C12 C14 110.17(18)
C13 C12 C11 112.61(17)
C14 C12 C11 110.55(17)
C16 C15 C7 112.74(18)
C16 C15 C17 108.90(17)
C7 C15 C17 110.71(17)
C23 C18 C19 121.46(17)
C23 C18 N2 120.41(16)
C19 C18 N2 118.05(15)
C20 C19 C18 117.95(17)
C20 C19 C27 118.89(17)
C18 C19 C27 123.12(16)
C21 C20 C19 121.4(2)
C22 C21 C20 119.80(19)
C21 C22 C23 121.55(19)
C22 C23 C18 117.84(18)
C22 C23 C24 119.10(17)
C18 C23 C24 123.04(17)
C23 C24 C26 112.5(2)
C23 C24 C25 111.31(18)
C26 C24 C25 108.24(17)
C19 C27 C28 112.37(16)
C19 C27 C29 110.82(16)
C28 C27 C29 109.92(16)
C35 C30 N3 120.85(16)
C35 C30 C31 113.15(16)
N3 C30 C31 126.00(17)
F1 C31 C32 115.54(17)
F1 C31 C30 121.41(17)
C32 C31 C30 123.03(19)
F2 C32 C33 119.71(19)
F2 C32 C31 118.9(2)
C33 C32 C31 121.37(19)
F3 C33 C32 120.6(2)
F3 C33 C34 121.4(2)
C32 C33 C34 118.01(19)
F4 C34 C33 119.99(18)
F4 C34 C35 119.93(18)
C33 C34 C35 120.08(19)
F5 C35 C34 116.69(17)
F5 C35 C30 118.96(15)
C34 C35 C30 124.35(17)
F6 C36 C37 117.62(16)
F6 C36 C41 119.81(16)
C37 C36 C41 122.52(16)
F7 C37 C38 119.85(17)
F7 C37 C36 120.25(16)
C38 C37 C36 119.90(16)
F8 C38 C37 120.32(17)
F8 C38 C39 120.45(17)
C37 C38 C39 119.23(17)
F9 C39 C40 120.48(17)
F9 C39 C38 119.53(17)
C40 C39 C38 119.99(17)
F10 C40 C39 117.91(16)
F10 C40 C41 119.70(16)
C39 C40 C41 122.39(17)
C36 C41 C40 115.77(16)
C36 C41 N3 122.01(15)
C40 C41 N3 122.09(15)

loop_
_geom_bond_atom_site_label_1
_geom_bond_atom_site_label_2
_geom_bond_distance
Ge1 N2 1.9868(14)
Ge1 N1 1.9896(14)
Ge1 N3 2.0536(14)
F1 C31 1.353(2)
N1 C2 1.338(2)
N1 C6 1.451(2)
C1 C2 1.500(2)
F2 C32 1.348(2)
N2 C4 1.339(2)
N2 C18 1.456(2)
C2 C3 1.390(3)
F3 C33 1.345(2)
N3 C30 1.395(2)
N3 C41 1.422(2)
C3 C4 1.390(3)
F4 C34 1.339(2)
C4 C5 1.506(2)
F5 C35 1.353(2)
F6 C36 1.341(2)
C6 C7 1.404(3)
C6 C11 1.407(3)
F7 C37 1.344(2)
C7 C8 1.393(3)
C7 C15 1.524(3)
F8 C38 1.341(2)
C8 C9 1.371(3)
F9 C39 1.342(2)
C9 C10 1.382(3)
F10 C40 1.335(2)
C10 C11 1.389(3)
C11 C12 1.523(3)
C12 C13 1.505(3)
C12 C14 1.522(3)
C15 C16 1.522(3)
C15 C17 1.535(3)
C18 C23 1.399(3)
C18 C19 1.407(3)
C19 C20 1.388(3)
C19 C27 1.518(3)
C20 C21 1.380(3)
C21 C22 1.372(3)
C22 C23 1.395(3)
C23 C24 1.517(3)
C24 C26 1.526(3)
C24 C25 1.537(3)
C27 C28 1.522(3)
C27 C29 1.532(3)
C30 C35 1.393(3)
C30 C31 1.404(3)
C31 C32 1.373(3)
C32 C33 1.364(3)
C33 C34 1.374(3)
C34 C35 1.374(3)
C36 C37 1.375(3)
C36 C41 1.381(2)
C37 C38 1.371(3)
C38 C39 1.372(3)
C39 C40 1.372(3)
C40 C41 1.389(2)
